data_4001346
loop_
_publ_author_name
'Boyle, Timothy J.'
'Hernandez-Sanchez, Bernadette A.'
'Baros, Christina M.'
'Brewer, Luke N.'
'Rodriguez, Mark A.'

_publ_section_title
;
 Influencing the Morphology and Phase of Calcium Ceramic Nanoparticles
 Based on the Calcium Alkoxide Precursors' Characteristics
;
_journal_issue 8
_journal_name_full 'Chemistry of Materials'
_journal_page_first 2016
_journal_paper_doi 10.1021/cm0700091
_journal_volume 19
_journal_year 2007
_chemical_formula_moiety 'C36 H58 Ca O6'
_chemical_formula_sum 'C36 H58 Ca O6'
_chemical_formula_weight 626.90
_chemical_name_systematic
; 
 ? 
;
_space_group_IT_number 14
_symmetry_cell_setting monoclinic
_symmetry_space_group_name_Hall '-P 2ybc'
_symmetry_space_group_name_H-M 'P 1 21/c 1'
_atom_sites_solution_hydrogens geom
_atom_sites_solution_primary direct
_atom_sites_solution_secondary difmap
_audit_creation_method SHELXL-97
_cell_angle_alpha 90.00
_cell_angle_beta 101.170(3)
_cell_angle_gamma 90.00
_cell_formula_units_Z 2
_cell_length_a 9.2990(13)
_cell_length_b 14.164(2)
_cell_length_c 13.927(2)
_cell_measurement_reflns_used 2549
_cell_measurement_temperature 203(2)
_cell_measurement_theta_max 22.22
_cell_measurement_theta_min 2.66
_cell_volume 1799.6(4)
_computing_cell_refinement 'SMART 5.054 (Bruker, 1998)'
_computing_data_collection 'SMART 5.054 (Bruker, 1998)'
_computing_data_reduction 'SAINT 6.02 (Bruker, 2001)'
_computing_molecular_graphics 'SHELXTL 5.1  (Bruker, 1998)'
_computing_publication_material 'SHELXTL 5.1  (Bruker, 1998)'
_computing_structure_refinement 'XSHELL 4.01 (Bruker, 2000)'
_computing_structure_solution 'SHELXTL 5.1  (Bruker, 1998)'
_diffrn_ambient_temperature 203(2)
_diffrn_measured_fraction_theta_full 0.997
_diffrn_measured_fraction_theta_max 0.997
_diffrn_measurement_device_type 'CCD area detector'
_diffrn_measurement_method 'phi and omega scans'
_diffrn_radiation_monochromator graphite
_diffrn_radiation_source 'fine-focus sealed tube'
_diffrn_radiation_type MoK\a
_diffrn_radiation_wavelength 0.71073
_diffrn_reflns_av_R_equivalents 0.0358
_diffrn_reflns_av_sigmaI/netI 0.0341
_diffrn_reflns_limit_h_max 11
_diffrn_reflns_limit_h_min -11
_diffrn_reflns_limit_k_max 17
_diffrn_reflns_limit_k_min -16
_diffrn_reflns_limit_l_max 16
_diffrn_reflns_limit_l_min -16
_diffrn_reflns_number 12938
_diffrn_reflns_theta_full 25.39
_diffrn_reflns_theta_max 25.39
_diffrn_reflns_theta_min 2.07
_exptl_absorpt_coefficient_mu 0.215
_exptl_absorpt_correction_T_max 0.97
_exptl_absorpt_correction_T_min 0.92
_exptl_absorpt_correction_type empirical
_exptl_absorpt_process_details 'SADABS ver 2.03, Sheldrick (1999).'
_exptl_crystal_colour colorless
_exptl_crystal_density_diffrn 1.157
_exptl_crystal_density_meas 1.157
_exptl_crystal_density_method 'not measured'
_exptl_crystal_description irregular
_exptl_crystal_F_000 684
_exptl_crystal_size_max 0.41
_exptl_crystal_size_mid 0.15
_exptl_crystal_size_min 0.14
_refine_diff_density_max 0.451
_refine_diff_density_min -0.182
_refine_diff_density_rms 0.045
_refine_ls_extinction_method none
_refine_ls_goodness_of_fit_ref 1.026
_refine_ls_hydrogen_treatment constr
_refine_ls_matrix_type full
_refine_ls_number_parameters 199
_refine_ls_number_reflns 3300
_refine_ls_number_restraints 0
_refine_ls_restrained_S_all 1.026
_refine_ls_R_factor_all 0.0634
_refine_ls_R_factor_gt 0.0473
_refine_ls_shift/su_max 0.001
_refine_ls_shift/su_mean 0.000
_refine_ls_structure_factor_coef Fsqd
_refine_ls_weighting_details 'calc w=1/[\s^2^(Fo^2^)+(0.0584P)^2^+0.6721P] where P=(Fo^2^+2Fc^2^)/3'
_refine_ls_weighting_scheme calc
_refine_ls_wR_factor_gt 0.1120
_refine_ls_wR_factor_ref 0.1215
_reflns_number_gt 2597
_reflns_number_total 3300
_reflns_threshold_expression >2sigma(I)
_cod_data_source_file cm0700091si20070102_085733.cif
_cod_data_source_block c:\frames\jul158\work\jul158s
_cod_depositor_comments
;
The following automatic conversions were performed:

'_symmetry_cell_setting' value 'Monoclinic' changed to 'monoclinic'
according to /home/saulius/struct/CIF-dictionaries/cif_core.dic
dictionary named 'cif_core.dic' version 2.4.1 from 2010-06-29.

Automatic conversion script
Id: cif_fix_values 1715 2011-07-08 13:25:40Z adriana 
;
_cod_original_sg_symbol_H-M P2(1)/c
_cod_database_code 4001346

loop_
_symmetry_equiv_pos_as_xyz
'x, y, z'
'-x, y+1/2, -z+1/2'
'-x, -y, -z'
'x, -y-1/2, z-1/2'

loop_
_atom_site_label
_atom_site_type_symbol
_atom_site_fract_x
_atom_site_fract_y
_atom_site_fract_z
_atom_site_U_iso_or_equiv
_atom_site_adp_type
_atom_site_occupancy
_atom_site_symmetry_multiplicity
_atom_site_calc_flag
_atom_site_refinement_flags
Ca1 Ca 0.5000 0.0000 1.0000 0.02773(18) Uani 1 2 d S
O3 O 0.31319(15) 0.03546(10) 0.88048(10) 0.0367(4) Uani 1 1 d .
O1 O 0.35346(16) 0.03986(11) 1.12020(10) 0.0382(4) Uani 1 1 d .
O2 O 0.59081(18) 0.15716(10) 0.99232(12) 0.0494(5) Uani 1 1 d .
C9 C 0.2081(2) 0.09580(14) 0.84607(15) 0.0322(5) Uani 1 1 d .
C14 C 0.1586(2) 0.11236(14) 0.74394(15) 0.0314(5) Uani 1 1 d .
C13 C 0.0446(2) 0.17643(15) 0.71562(17) 0.0407(6) Uani 1 1 d .
H13 H 0.0109 0.1870 0.6484 0.049 Uiso 1 1 calc R
C10 C 0.1405(2) 0.14835(16) 0.91107(16) 0.0415(6) Uani 1 1 d .
H10 H 0.1733 0.1401 0.9788 0.050 Uiso 1 1 calc R
C12 C -0.0211(3) 0.22509(16) 0.78119(19) 0.0474(6) Uani 1 1 d .
H12 H -0.0987 0.2671 0.7589 0.057 Uiso 1 1 calc R
C11 C 0.0282(3) 0.21131(17) 0.87924(18) 0.0462(6) Uani 1 1 d .
H11 H -0.0144 0.2447 0.9249 0.055 Uiso 1 1 calc R
C15 C 0.3929(2) 0.07807(16) 0.68621(17) 0.0405(5) Uani 1 1 d .
H15A H 0.4358 0.0439 0.6383 0.061 Uiso 1 1 calc R
H15B H 0.4373 0.0569 0.7515 0.061 Uiso 1 1 calc R
H15C H 0.4103 0.1452 0.6804 0.061 Uiso 1 1 calc R
C17 C 0.2269(2) 0.05931(14) 0.66796(15) 0.0332(5) Uani 1 1 d .
C8 C 0.5361(3) 0.22803(16) 0.92026(18) 0.0517(7) Uani 1 1 d .
H8A H 0.4358 0.2133 0.8872 0.062 Uiso 1 1 calc R
H8B H 0.5984 0.2325 0.8712 0.062 Uiso 1 1 calc R
C16 C 0.1981(3) -0.04657(16) 0.67654(17) 0.0432(6) Uani 1 1 d .
H16A H 0.0936 -0.0585 0.6593 0.065 Uiso 1 1 calc R
H16B H 0.2346 -0.0671 0.7433 0.065 Uiso 1 1 calc R
H16C H 0.2479 -0.0812 0.6325 0.065 Uiso 1 1 calc R
C18 C 0.1637(3) 0.08938(18) 0.56274(16) 0.0499(6) Uani 1 1 d .
H18A H 0.1821 0.1561 0.5551 0.075 Uiso 1 1 calc R
H18B H 0.0589 0.0779 0.5485 0.075 Uiso 1 1 calc R
H18C H 0.2100 0.0533 0.5179 0.075 Uiso 1 1 calc R
C7 C 0.5404(3) 0.31669(17) 0.97632(19) 0.0494(6) Uani 1 1 d .
H7A H 0.4530 0.3234 1.0054 0.059 Uiso 1 1 calc R
H7B H 0.5482 0.3717 0.9349 0.059 Uiso 1 1 calc R
C1 C 0.2217(3) -0.01244(18) 1.1245(2) 0.0534(7) Uani 1 1 d .
H1A H 0.2458 -0.0746 1.1543 0.064 Uiso 1 1 calc R
H1B H 0.1628 -0.0213 1.0588 0.064 Uiso 1 1 calc R
C4 C 0.3688(3) 0.11488(17) 1.19073(17) 0.0451(6) Uani 1 1 d .
H4A H 0.3468 0.1758 1.1579 0.054 Uiso 1 1 calc R
H4B H 0.4690 0.1168 1.2289 0.054 Uiso 1 1 calc R
C5 C 0.7009(3) 0.20185(18) 1.0646(2) 0.0592(7) Uani 1 1 d .
H5A H 0.7990 0.1853 1.0540 0.071 Uiso 1 1 calc R
H5B H 0.6921 0.1811 1.1304 0.071 Uiso 1 1 calc R
C6 C 0.6773(3) 0.30499(18) 1.0545(2) 0.0595(7) Uani 1 1 d .
H6A H 0.7613 0.3357 1.0346 0.071 Uiso 1 1 calc R
H6B H 0.6633 0.3326 1.1166 0.071 Uiso 1 1 calc R
C3 C 0.2620(3) 0.0947(2) 1.25606(19) 0.0575(7) Uani 1 1 d .
H3A H 0.2280 0.1530 1.2822 0.069 Uiso 1 1 calc R
H3B H 0.3049 0.0532 1.3104 0.069 Uiso 1 1 calc R
C2 C 0.1396(3) 0.0461(2) 1.1865(2) 0.0632(8) Uani 1 1 d .
H2A H 0.0811 0.0063 1.2218 0.076 Uiso 1 1 calc R
H2B H 0.0752 0.0920 1.1466 0.076 Uiso 1 1 calc R

loop_
_atom_site_aniso_label
_atom_site_aniso_U_11
_atom_site_aniso_U_22
_atom_site_aniso_U_33
_atom_site_aniso_U_23
_atom_site_aniso_U_13
_atom_site_aniso_U_12
Ca1 0.0273(3) 0.0260(3) 0.0270(3) 0.0019(2) -0.0018(2) 0.0028(2)
O3 0.0328(8) 0.0414(9) 0.0319(8) 0.0036(7) -0.0036(6) 0.0098(7)
O1 0.0354(8) 0.0422(9) 0.0369(8) -0.0049(7) 0.0067(7) -0.0006(7)
O2 0.0552(11) 0.0319(9) 0.0509(10) 0.0065(7) -0.0152(8) -0.0067(7)
C9 0.0265(10) 0.0314(11) 0.0347(11) -0.0012(9) -0.0038(9) -0.0006(9)
C14 0.0276(11) 0.0268(11) 0.0352(11) 0.0020(9) -0.0054(9) -0.0032(8)
C13 0.0398(13) 0.0345(12) 0.0409(13) 0.0024(10) -0.0092(10) 0.0045(10)
C10 0.0377(13) 0.0512(14) 0.0324(12) -0.0053(10) -0.0013(10) 0.0055(11)
C12 0.0361(13) 0.0385(13) 0.0608(16) -0.0048(12) -0.0073(12) 0.0119(10)
C11 0.0392(13) 0.0440(14) 0.0528(15) -0.0138(11) 0.0026(11) 0.0062(11)
C15 0.0396(13) 0.0413(13) 0.0405(13) 0.0039(10) 0.0072(10) -0.0012(10)
C17 0.0365(12) 0.0306(11) 0.0296(11) 0.0030(9) -0.0004(9) -0.0009(9)
C8 0.0639(17) 0.0399(14) 0.0441(14) 0.0062(11) -0.0075(12) -0.0024(12)
C16 0.0505(14) 0.0377(13) 0.0419(13) -0.0071(10) 0.0108(11) -0.0038(11)
C18 0.0568(16) 0.0548(15) 0.0339(13) 0.0039(11) -0.0017(11) -0.0008(13)
C7 0.0472(14) 0.0402(14) 0.0566(15) 0.0029(12) -0.0005(12) 0.0021(11)
C1 0.0461(15) 0.0507(15) 0.0667(17) -0.0116(13) 0.0194(13) -0.0091(12)
C4 0.0421(13) 0.0448(14) 0.0456(14) -0.0093(11) 0.0016(11) 0.0005(11)
C5 0.0567(16) 0.0466(15) 0.0610(17) 0.0077(13) -0.0215(13) -0.0126(13)
C6 0.0576(17) 0.0458(15) 0.0658(18) -0.0090(13) -0.0107(14) -0.0018(13)
C3 0.0524(16) 0.0713(18) 0.0501(15) -0.0127(13) 0.0133(13) 0.0116(14)
C2 0.0461(16) 0.0730(19) 0.076(2) -0.0157(16) 0.0263(14) -0.0038(14)

loop_
_atom_type_symbol
_atom_type_description
_atom_type_scat_dispersion_real
_atom_type_scat_dispersion_imag
_atom_type_scat_source
C C 0.0033 0.0016 'International Tables Vol C Tables 4.2.6.8 and 6.1.1.4'
H H 0.0000 0.0000 'International Tables Vol C Tables 4.2.6.8 and 6.1.1.4'
O O 0.0106 0.0060 'International Tables Vol C Tables 4.2.6.8 and 6.1.1.4'
Ca Ca 0.2262 0.3064 'International Tables Vol C Tables 4.2.6.8 and 6.1.1.4'

loop_
_geom_angle_atom_site_label_1
_geom_angle_atom_site_label_2
_geom_angle_atom_site_label_3
_geom_angle
_geom_angle_site_symmetry_1
_geom_angle_site_symmetry_3
O3 Ca1 O3 180.0 3_657 .
O3 Ca1 O2 90.70(5) 3_657 .
O3 Ca1 O2 89.30(5) . .
O3 Ca1 O2 89.30(5) 3_657 3_657
O3 Ca1 O2 90.70(5) . 3_657
O2 Ca1 O2 180.0 . 3_657
O3 Ca1 O1 90.13(5) 3_657 3_657
O3 Ca1 O1 89.87(5) . 3_657
O2 Ca1 O1 86.28(6) . 3_657
O2 Ca1 O1 93.72(6) 3_657 3_657
O3 Ca1 O1 89.87(5) 3_657 .
O3 Ca1 O1 90.13(5) . .
O2 Ca1 O1 93.72(6) . .
O2 Ca1 O1 86.28(6) 3_657 .
O1 Ca1 O1 180.00(5) 3_657 .
C9 O3 Ca1 146.95(13) . .
C4 O1 C1 108.90(17) . .
C4 O1 Ca1 130.64(13) . .
C1 O1 Ca1 120.36(13) . .
C5 O2 C8 106.79(17) . .
C5 O2 Ca1 126.08(13) . .
C8 O2 Ca1 126.86(13) . .
O3 C9 C10 120.04(18) . .
O3 C9 C14 122.88(18) . .
C10 C9 C14 117.07(18) . .
C13 C14 C9 118.0(2) . .
C13 C14 C17 121.23(18) . .
C9 C14 C17 120.71(17) . .
C12 C13 C14 123.3(2) . .
C12 C13 H13 118.3 . .
C14 C13 H13 118.3 . .
C11 C10 C9 122.6(2) . .
C11 C10 H10 118.7 . .
C9 C10 H10 118.7 . .
C11 C12 C13 119.0(2) . .
C11 C12 H12 120.5 . .
C13 C12 H12 120.5 . .
C12 C11 C10 120.0(2) . .
C12 C11 H11 120.0 . .
C10 C11 H11 120.0 . .
C17 C15 H15A 109.5 . .
C17 C15 H15B 109.5 . .
H15A C15 H15B 109.5 . .
C17 C15 H15C 109.5 . .
H15A C15 H15C 109.5 . .
H15B C15 H15C 109.5 . .
C18 C17 C16 107.85(18) . .
C18 C17 C14 113.02(18) . .
C16 C17 C14 108.89(17) . .
C18 C17 C15 107.30(18) . .
C16 C17 C15 109.96(18) . .
C14 C17 C15 109.77(17) . .
O2 C8 C7 104.77(19) . .
O2 C8 H8A 110.8 . .
C7 C8 H8A 110.8 . .
O2 C8 H8B 110.8 . .
C7 C8 H8B 110.8 . .
H8A C8 H8B 108.9 . .
C17 C16 H16A 109.5 . .
C17 C16 H16B 109.5 . .
H16A C16 H16B 109.5 . .
C17 C16 H16C 109.5 . .
H16A C16 H16C 109.5 . .
H16B C16 H16C 109.5 . .
C17 C18 H18A 109.5 . .
C17 C18 H18B 109.5 . .
H18A C18 H18B 109.5 . .
C17 C18 H18C 109.5 . .
H18A C18 H18C 109.5 . .
H18B C18 H18C 109.5 . .
C8 C7 C6 102.7(2) . .
C8 C7 H7A 111.2 . .
C6 C7 H7A 111.2 . .
C8 C7 H7B 111.2 . .
C6 C7 H7B 111.2 . .
H7A C7 H7B 109.1 . .
O1 C1 C2 105.7(2) . .
O1 C1 H1A 110.6 . .
C2 C1 H1A 110.6 . .
O1 C1 H1B 110.6 . .
C2 C1 H1B 110.6 . .
H1A C1 H1B 108.7 . .
O1 C4 C3 106.6(2) . .
O1 C4 H4A 110.4 . .
C3 C4 H4A 110.4 . .
O1 C4 H4B 110.4 . .
C3 C4 H4B 110.4 . .
H4A C4 H4B 108.6 . .
O2 C5 C6 107.2(2) . .
O2 C5 H5A 110.3 . .
C6 C5 H5A 110.3 . .
O2 C5 H5B 110.3 . .
C6 C5 H5B 110.3 . .
H5A C5 H5B 108.5 . .
C5 C6 C7 105.3(2) . .
C5 C6 H6A 110.7 . .
C7 C6 H6A 110.7 . .
C5 C6 H6B 110.7 . .
C7 C6 H6B 110.7 . .
H6A C6 H6B 108.8 . .
C4 C3 C2 101.7(2) . .
C4 C3 H3A 111.4 . .
C2 C3 H3A 111.4 . .
C4 C3 H3B 111.4 . .
C2 C3 H3B 111.4 . .
H3A C3 H3B 109.3 . .
C1 C2 C3 102.5(2) . .
C1 C2 H2A 111.3 . .
C3 C2 H2A 111.3 . .
C1 C2 H2B 111.3 . .
C3 C2 H2B 111.3 . .
H2A C2 H2B 109.2 . .

loop_
_geom_bond_atom_site_label_1
_geom_bond_atom_site_label_2
_geom_bond_distance
_geom_bond_site_symmetry_2
Ca1 O3 2.2181(13) 3_657
Ca1 O3 2.2182(13) .
Ca1 O2 2.3905(15) .
Ca1 O2 2.3905(15) 3_657
Ca1 O1 2.4212(14) 3_657
Ca1 O1 2.4212(14) .
O3 C9 1.316(2) .
O1 C4 1.435(3) .
O1 C1 1.443(3) .
O2 C5 1.436(3) .
O2 C8 1.441(3) .
C9 C10 1.410(3) .
C9 C14 1.427(3) .
C14 C13 1.393(3) .
C14 C17 1.532(3) .
C13 C12 1.378(3) .
C13 H13 0.9400 .
C10 C11 1.379(3) .
C10 H10 0.9400 .
C12 C11 1.368(3) .
C12 H12 0.9400 .
C11 H11 0.9400 .
C15 C17 1.538(3) .
C15 H15A 0.9700 .
C15 H15B 0.9700 .
C15 H15C 0.9700 .
C17 C18 1.530(3) .
C17 C16 1.532(3) .
C8 C7 1.475(3) .
C8 H8A 0.9800 .
C8 H8B 0.9800 .
C16 H16A 0.9700 .
C16 H16B 0.9700 .
C16 H16C 0.9700 .
C18 H18A 0.9700 .
C18 H18B 0.9700 .
C18 H18C 0.9700 .
C7 C6 1.516(3) .
C7 H7A 0.9800 .
C7 H7B 0.9800 .
C1 C2 1.506(3) .
C1 H1A 0.9800 .
C1 H1B 0.9800 .
C4 C3 1.498(4) .
C4 H4A 0.9800 .
C4 H4B 0.9800 .
C5 C6 1.480(4) .
C5 H5A 0.9800 .
C5 H5B 0.9800 .
C6 H6A 0.9800 .
C6 H6B 0.9800 .
C3 C2 1.511(4) .
C3 H3A 0.9800 .
C3 H3B 0.9800 .
C2 H2A 0.9800 .
C2 H2B 0.9800 .
